data_7118079
loop_
_publ_author_name
'Marta Ayerbe Garcia'
'Wolfgang Frey'
'Mark R. Ringenberg'
'Max Schwilk'
'Rene Peters'

_publ_section_title
;
 Dinuclear planar chiral ferrocenyl gold(I) & gold(II) complexes
;
_journal_name_full Chem.Commun.
_journal_page_first 16806
_journal_paper_doi 10.1039/C5cc07018J
_journal_volume 51
_journal_year 2015
_chemical_absolute_configuration ad
_chemical_formula_moiety 'C32 H36 Au2 Cl2 Fe2 N2 O2'
_chemical_formula_sum 'C32 H36 Au2 Cl2 Fe2 N2 O2'
_chemical_formula_weight 1057.16
_chemical_name_systematic 'compound 8'
_space_group_IT_number 18
_symmetry_cell_setting orthorhombic
_symmetry_space_group_name_Hall 'P 2 2ab'
_symmetry_space_group_name_H-M 'P 21 21 2'
_atom_sites_solution_hydrogens geom
_atom_sites_solution_primary direct
_atom_sites_solution_secondary difmap
_audit_creation_method SHELXL-97
_audit_update_record
;
2015-03-30 deposited with the CCDC.
2015-09-23 downloaded from the CCDC.
;
_cell_angle_alpha 90.00
_cell_angle_beta 90.00
_cell_angle_gamma 90.00
_cell_formula_units_Z 2
_cell_length_a 10.8177(7)
_cell_length_b 18.8289(12)
_cell_length_c 7.6272(5)
_cell_measurement_reflns_used 3738
_cell_measurement_temperature 100(2)
_cell_measurement_theta_max 28.50
_cell_measurement_theta_min 2.16
_cell_volume 1553.55(17)
_computing_cell_refinement 'Bruker APEXII Software Suite, 2008'
_computing_data_collection 'Bruker APEXII Software Suite, 2008'
_computing_data_reduction 'Bruker APEXII Software Suite, 2008'
_computing_molecular_graphics 'SHELXTL-plus, XP (Sheldrick, 1991)'
_computing_structure_refinement 'SHELXL-97 (Sheldrick, 1997)'
_computing_structure_solution 'SHELXS-97 (Sheldrick, 1990)'
_diffrn_ambient_temperature 100(2)
_diffrn_measured_fraction_theta_full 0.997
_diffrn_measured_fraction_theta_max 0.997
_diffrn_measurement_device_type 'Bruker Kappa APEXII Duo'
_diffrn_measurement_method 'Omega + Phi Scans'
_diffrn_radiation_monochromator Triumph
_diffrn_radiation_source 'fine-focus sealed tube'
_diffrn_radiation_type MoK\a
_diffrn_radiation_wavelength 0.71073
_diffrn_reflns_av_R_equivalents 0.0366
_diffrn_reflns_av_sigmaI/netI 0.0427
_diffrn_reflns_limit_h_max 14
_diffrn_reflns_limit_h_min -14
_diffrn_reflns_limit_k_max 25
_diffrn_reflns_limit_k_min -15
_diffrn_reflns_limit_l_max 10
_diffrn_reflns_limit_l_min -10
_diffrn_reflns_number 15326
_diffrn_reflns_theta_full 28.50
_diffrn_reflns_theta_max 28.50
_diffrn_reflns_theta_min 2.16
_diffrn_standards_decay_% 0
_diffrn_standards_interval_count 0
_diffrn_standards_number 0
_exptl_absorpt_coefficient_mu 10.535
_exptl_absorpt_correction_T_max 0.5311
_exptl_absorpt_correction_T_min 0.0844
_exptl_absorpt_correction_type numerical
_exptl_absorpt_process_details 'SADABS, Bruker 2008'
_exptl_crystal_colour brown-yellow
_exptl_crystal_density_diffrn 2.260
_exptl_crystal_density_method 'not measured'
_exptl_crystal_description prism
_exptl_crystal_F_000 1004
_exptl_crystal_size_max 0.33
_exptl_crystal_size_mid 0.18
_exptl_crystal_size_min 0.07
_refine_diff_density_max 1.191
_refine_diff_density_min -0.650
_refine_diff_density_rms 0.114
_refine_ls_abs_structure_details 'Flack H D (1983), Acta Cryst. A39, 876-881'
_refine_ls_abs_structure_Flack -0.006(5)
_refine_ls_extinction_coef 0.00043(6)
_refine_ls_extinction_expression Fc^*^=kFc[1+0.001xFc^2^\l^3^/sin(2\q)]^-1/4^
_refine_ls_extinction_method SHELXL
_refine_ls_goodness_of_fit_ref 0.922
_refine_ls_hydrogen_treatment constr
_refine_ls_matrix_type full
_refine_ls_number_parameters 203
_refine_ls_number_reflns 3939
_refine_ls_number_restraints 12
_refine_ls_restrained_S_all 0.923
_refine_ls_R_factor_all 0.0217
_refine_ls_R_factor_gt 0.0192
_refine_ls_shift/su_max 0.004
_refine_ls_shift/su_mean 0.000
_refine_ls_structure_factor_coef Fsqd
_refine_ls_weighting_details 'calc w=1/[\s^2^(Fo^2^)+(0.0001P)^2^+0.0000P] where P=(Fo^2^+2Fc^2^)/3'
_refine_ls_weighting_scheme calc
_refine_ls_wR_factor_gt 0.0389
_refine_ls_wR_factor_ref 0.0394
_reflns_number_gt 3738
_reflns_number_total 3939
_reflns_threshold_expression >2sigma(I)
_cod_data_source_file c5cc07018j2.cif
_cod_data_source_block s2136lm
_cod_database_code 7118079

loop_
_symmetry_equiv_pos_as_xyz
'x, y, z'
'-x, -y, z'
'-x+1/2, y+1/2, -z'
'x+1/2, -y+1/2, -z'

loop_
_atom_site_label
_atom_site_type_symbol
_atom_site_fract_x
_atom_site_fract_y
_atom_site_fract_z
_atom_site_U_iso_or_equiv
_atom_site_adp_type
_atom_site_occupancy
_atom_site_symmetry_multiplicity
_atom_site_calc_flag
_atom_site_refinement_flags
_atom_site_disorder_assembly
_atom_site_disorder_group
Au1 Au 1.097782(14) 0.961465(7) 0.85003(2) 0.01070(4) Uani 1 1 d . . .
Fe1 Fe 0.98138(5) 0.78284(3) 0.84086(9) 0.01294(11) Uani 1 1 d . . .
Cl1 Cl 1.28621(10) 0.89454(5) 0.88317(15) 0.0238(2) Uani 1 1 d . . .
C1 C 0.8689(4) 0.86182(19) 0.9230(5) 0.0135(8) Uani 1 1 d . . .
O1 O 0.6866(3) 0.85663(14) 0.7505(4) 0.0178(6) Uani 1 1 d . . .
N1 N 0.7919(3) 0.95870(17) 0.7412(4) 0.0144(6) Uani 1 1 d . . .
C2 C 0.9978(4) 0.8823(2) 0.9548(5) 0.0118(8) Uani 1 1 d . . .
C3 C 1.0458(4) 0.82974(19) 1.0695(5) 0.0156(9) Uani 1 1 d . . .
H3 H 1.1278 0.8289 1.1141 0.019 Uiso 1 1 calc R . .
C4 C 0.9532(4) 0.7784(2) 1.1078(5) 0.0175(9) Uani 1 1 d . . .
H4 H 0.9632 0.7383 1.1820 0.021 Uiso 1 1 calc R . .
C5 C 0.8436(4) 0.79697(19) 1.0171(5) 0.0154(9) Uani 1 1 d . . .
H5 H 0.7677 0.7715 1.0182 0.018 Uiso 1 1 calc R . .
C6 C 0.9198(5) 0.7472(2) 0.6018(6) 0.0261(11) Uani 1 1 d . . .
H6 H 0.8442 0.7597 0.5465 0.031 Uiso 1 1 calc R . .
C7 C 1.0339(5) 0.7826(2) 0.5824(5) 0.0226(10) Uani 1 1 d . . .
H7 H 1.0483 0.8233 0.5117 0.027 Uiso 1 1 calc R . .
C8 C 1.1232(4) 0.7473(2) 0.6862(5) 0.0191(9) Uani 1 1 d . . .
H8 H 1.2078 0.7601 0.6962 0.023 Uiso 1 1 calc R . .
C9 C 1.0653(5) 0.6893(2) 0.7730(6) 0.0242(11) Uani 1 1 d . . .
H9 H 1.1034 0.6568 0.8515 0.029 Uiso 1 1 calc R . .
C10 C 0.9382(5) 0.6894(2) 0.7188(6) 0.0274(12) Uani 1 1 d . . .
H10 H 0.8768 0.6564 0.7550 0.033 Uiso 1 1 calc R . .
C11 C 0.7837(4) 0.89543(19) 0.8029(5) 0.0125(8) Uani 1 1 d . . .
C12 C 0.6093(4) 0.90409(18) 0.6454(6) 0.0212(8) Uani 1 1 d . . .
H12A H 0.5336 0.9175 0.7103 0.025 Uiso 1 1 calc R . .
H12B H 0.5852 0.8811 0.5338 0.025 Uiso 1 1 calc R . .
C13 C 0.6900(4) 0.96913(19) 0.6113(5) 0.0178(9) Uani 1 1 d . C .
H13 H 0.6425 1.0128 0.6435 0.021 Uiso 1 1 calc R . .
C14 C 0.7379(5) 0.9772(2) 0.4256(6) 0.0283(11) Uani 1 1 d . . .
H14 H 0.6690 0.9777 0.3436 0.034 Uiso 0.60 1 d P A 1
H14A H 0.7841 1.0210 0.4249 0.034 Uiso 0.40 1 d P B 2
C15 C 0.8248(6) 0.9213(3) 0.3741(9) 0.0614(19) Uani 1 1 d . C .
H15A H 0.7862 0.8747 0.3913 0.092 Uiso 1 1 calc R . .
H15B H 0.8996 0.9246 0.4462 0.092 Uiso 1 1 calc R . .
H15C H 0.8469 0.9271 0.2503 0.092 Uiso 1 1 calc R . .
C16 C 0.8066(9) 1.0491(4) 0.4043(11) 0.036(2) Uani 0.60 1 d PU C 1
H16A H 0.8955 1.0418 0.4209 0.054 Uiso 0.60 1 calc PR C 1
H16B H 0.7761 1.0828 0.4920 0.054 Uiso 0.60 1 calc PR C 1
H16C H 0.7915 1.0680 0.2865 0.054 Uiso 0.60 1 calc PR C 1
C16A C 0.6317(12) 0.9906(6) 0.2998(15) 0.030(3) Uani 0.40 1 d PU C 2
H16D H 0.6557 0.9756 0.1816 0.045 Uiso 0.40 1 calc PR C 2
H16E H 0.6118 1.0414 0.2990 0.045 Uiso 0.40 1 calc PR C 2
H16F H 0.5591 0.9635 0.3377 0.045 Uiso 0.40 1 calc PR C 2

loop_
_atom_site_aniso_label
_atom_site_aniso_U_11
_atom_site_aniso_U_22
_atom_site_aniso_U_33
_atom_site_aniso_U_23
_atom_site_aniso_U_13
_atom_site_aniso_U_12
Au1 0.00954(6) 0.00855(6) 0.01402(6) 0.00053(6) 0.00092(7) 0.00059(6)
Fe1 0.0145(3) 0.0106(2) 0.0137(3) -0.0010(3) 0.0005(3) 0.0002(2)
Cl1 0.0153(5) 0.0177(4) 0.0385(7) 0.0065(4) 0.0020(5) 0.0038(4)
C1 0.015(2) 0.0097(16) 0.0163(19) 0.0001(15) 0.0046(16) -0.0025(15)
O1 0.0120(16) 0.0140(13) 0.0273(16) -0.0027(12) -0.0026(13) -0.0047(12)
N1 0.0128(17) 0.0118(14) 0.0188(16) -0.0024(14) -0.0028(14) -0.0008(16)
C2 0.012(2) 0.0118(17) 0.0118(18) -0.0024(16) -0.0001(16) 0.0003(16)
C3 0.019(2) 0.0136(18) 0.014(2) -0.0025(16) -0.0014(17) -0.0008(17)
C4 0.022(2) 0.0157(19) 0.015(2) 0.0023(15) 0.0044(17) -0.0017(18)
C5 0.020(2) 0.0116(18) 0.015(2) -0.0007(15) 0.0049(17) -0.0044(17)
C6 0.017(3) 0.039(2) 0.023(2) -0.0141(18) -0.0090(18) 0.013(2)
C7 0.035(3) 0.020(2) 0.0126(19) 0.0003(17) 0.0029(19) 0.005(2)
C8 0.016(2) 0.024(2) 0.017(2) -0.0095(16) 0.0021(16) 0.0038(17)
C9 0.027(3) 0.021(2) 0.024(2) -0.0033(18) -0.0004(19) 0.005(2)
C10 0.034(3) 0.018(2) 0.030(2) -0.0142(19) 0.006(2) -0.010(2)
C11 0.0094(19) 0.0145(17) 0.0137(19) -0.0075(14) 0.0018(15) -0.0015(16)
C12 0.014(2) 0.0225(18) 0.028(2) -0.0018(19) -0.004(2) -0.0032(17)
C13 0.015(2) 0.0133(18) 0.025(2) -0.0040(16) -0.0056(16) -0.0023(17)
C14 0.024(3) 0.038(3) 0.023(2) 0.010(2) -0.005(2) -0.001(2)
C15 0.057(5) 0.089(5) 0.039(4) -0.019(3) 0.006(3) -0.001(4)
C16 0.036(3) 0.039(3) 0.034(3) 0.0045(18) -0.0029(18) -0.0052(19)
C16A 0.030(3) 0.030(3) 0.030(3) 0.0036(19) -0.0023(19) 0.0002(19)

loop_
_atom_type_symbol
_atom_type_description
_atom_type_scat_dispersion_real
_atom_type_scat_dispersion_imag
_atom_type_scat_source
C C 0.0033 0.0016 'International Tables Vol C Tables 4.2.6.8 and 6.1.1.4'
H H 0.0000 0.0000 'International Tables Vol C Tables 4.2.6.8 and 6.1.1.4'
N N 0.0061 0.0033 'International Tables Vol C Tables 4.2.6.8 and 6.1.1.4'
O O 0.0106 0.0060 'International Tables Vol C Tables 4.2.6.8 and 6.1.1.4'
Cl Cl 0.1484 0.1585 'International Tables Vol C Tables 4.2.6.8 and 6.1.1.4'
Fe Fe 0.3463 0.8444 'International Tables Vol C Tables 4.2.6.8 and 6.1.1.4'
Au Au -2.0133 8.8022 'International Tables Vol C Tables 4.2.6.8 and 6.1.1.4'

loop_
_geom_angle_atom_site_label_1
_geom_angle_atom_site_label_2
_geom_angle_atom_site_label_3
_geom_angle
_geom_angle_site_symmetry_1
_geom_angle_site_symmetry_3
C2 Au1 N1 177.70(15) . 2_775
C2 Au1 Cl1 91.46(12) . .
N1 Au1 Cl1 86.25(10) 2_775 .
C2 Au1 Au1 88.62(12) . 2_775
N1 Au1 Au1 93.68(9) 2_775 2_775
Cl1 Au1 Au1 173.39(3) . 2_775
C1 Fe1 C5 41.79(15) . .
C1 Fe1 C10 129.55(19) . .
C5 Fe1 C10 104.30(18) . .
C1 Fe1 C8 150.49(16) . .
C5 Fe1 C8 167.65(15) . .
C10 Fe1 C8 68.11(18) . .
C1 Fe1 C9 167.97(18) . .
C5 Fe1 C9 127.38(17) . .
C10 Fe1 C9 41.08(19) . .
C8 Fe1 C9 40.62(17) . .
C1 Fe1 C7 117.77(16) . .
C5 Fe1 C7 147.36(19) . .
C10 Fe1 C7 67.93(19) . .
C8 Fe1 C7 40.39(17) . .
C9 Fe1 C7 68.46(18) . .
C1 Fe1 C6 108.69(18) . .
C5 Fe1 C6 113.16(19) . .
C10 Fe1 C6 40.57(19) . .
C8 Fe1 C6 67.95(18) . .
C9 Fe1 C6 68.79(18) . .
C7 Fe1 C6 40.22(19) . .
C1 Fe1 C4 68.55(16) . .
C5 Fe1 C4 40.56(17) . .
C10 Fe1 C4 112.42(18) . .
C8 Fe1 C4 131.83(18) . .
C9 Fe1 C4 106.30(18) . .
C7 Fe1 C4 172.1(2) . .
C6 Fe1 C4 144.7(2) . .
C1 Fe1 C2 41.99(16) . .
C5 Fe1 C2 70.50(16) . .
C10 Fe1 C2 171.2(2) . .
C8 Fe1 C2 118.23(16) . .
C9 Fe1 C2 147.68(18) . .
C7 Fe1 C2 112.39(16) . .
C6 Fe1 C2 134.09(17) . .
C4 Fe1 C2 68.57(15) . .
C1 Fe1 C3 68.20(16) . .
C5 Fe1 C3 68.50(18) . .
C10 Fe1 C3 145.64(18) . .
C8 Fe1 C3 111.83(18) . .
C9 Fe1 C3 115.43(18) . .
C7 Fe1 C3 135.66(19) . .
C6 Fe1 C3 173.70(18) . .
C4 Fe1 C3 40.22(16) . .
C2 Fe1 C3 40.02(15) . .
C5 C1 C11 124.4(4) . .
C5 C1 C2 108.7(4) . .
C11 C1 C2 126.6(3) . .
C5 C1 Fe1 69.3(2) . .
C11 C1 Fe1 120.7(3) . .
C2 C1 Fe1 70.9(2) . .
C11 O1 C12 106.2(3) . .
C11 N1 C13 108.3(3) . .
C11 N1 Au1 124.1(3) . 2_775
C13 N1 Au1 126.1(2) . 2_775
C3 C2 C1 105.5(3) . .
C3 C2 Au1 124.5(3) . .
C1 C2 Au1 129.9(3) . .
C3 C2 Fe1 70.1(2) . .
C1 C2 Fe1 67.1(2) . .
Au1 C2 Fe1 123.40(19) . .
C2 C3 C4 110.0(4) . .
C2 C3 Fe1 69.9(2) . .
C4 C3 Fe1 69.3(2) . .
C2 C3 H3 125.0 . .
C4 C3 H3 125.0 . .
Fe1 C3 H3 127.4 . .
C5 C4 C3 108.8(3) . .
C5 C4 Fe1 68.4(2) . .
C3 C4 Fe1 70.5(2) . .
C5 C4 H4 125.6 . .
C3 C4 H4 125.6 . .
Fe1 C4 H4 127.1 . .
C4 C5 C1 107.0(4) . .
C4 C5 Fe1 71.0(2) . .
C1 C5 Fe1 68.9(2) . .
C4 C5 H5 126.5 . .
C1 C5 H5 126.5 . .
Fe1 C5 H5 125.1 . .
C7 C6 C10 107.8(4) . .
C7 C6 Fe1 69.8(2) . .
C10 C6 Fe1 69.4(2) . .
C7 C6 H6 126.1 . .
C10 C6 H6 126.1 . .
Fe1 C6 H6 126.3 . .
C6 C7 C8 108.4(4) . .
C6 C7 Fe1 70.0(3) . .
C8 C7 Fe1 69.7(2) . .
C6 C7 H7 125.8 . .
C8 C7 H7 125.8 . .
Fe1 C7 H7 126.1 . .
C7 C8 C9 108.8(4) . .
C7 C8 Fe1 70.0(3) . .
C9 C8 Fe1 69.7(2) . .
C7 C8 H8 125.6 . .
C9 C8 H8 125.6 . .
Fe1 C8 H8 126.3 . .
C8 C9 C10 106.6(4) . .
C8 C9 Fe1 69.6(2) . .
C10 C9 Fe1 69.3(3) . .
C8 C9 H9 126.7 . .
C10 C9 H9 126.7 . .
Fe1 C9 H9 125.9 . .
C6 C10 C9 108.4(4) . .
C6 C10 Fe1 70.1(2) . .
C9 C10 Fe1 69.6(2) . .
C6 C10 H10 125.8 . .
C9 C10 H10 125.8 . .
Fe1 C10 H10 126.1 . .
N1 C11 O1 116.7(4) . .
N1 C11 C1 126.5(4) . .
O1 C11 C1 116.8(3) . .
O1 C12 C13 104.9(3) . .
O1 C12 H12A 110.8 . .
C13 C12 H12A 110.8 . .
O1 C12 H12B 110.8 . .
C13 C12 H12B 110.8 . .
H12A C12 H12B 108.8 . .
N1 C13 C14 112.4(4) . .
N1 C13 C12 101.7(3) . .
C14 C13 C12 115.8(4) . .
N1 C13 H13 108.9 . .
C14 C13 H13 108.9 . .
C12 C13 H13 108.9 . .
C15 C14 C13 113.5(4) . .
C15 C14 C16A 115.9(6) . .
C13 C14 C16A 110.4(6) . .
C15 C14 C16 106.9(5) . .
C13 C14 C16 110.4(4) . .
C16A C14 C16 98.6(6) . .
C15 C14 H14 109.1 . .
C13 C14 H14 109.9 . .
C16A C14 H14 9.0 . .
C16 C14 H14 106.9 . .
C15 C14 H14A 106.3 . .
C13 C14 H14A 105.5 . .
C16A C14 H14A 104.2 . .
C16 C14 H14A 6.2 . .
H14 C14 H14A 112.6 . .
C14 C15 H15A 109.5 . .
C14 C15 H15B 109.5 . .
H15A C15 H15B 109.5 . .
C14 C15 H15C 109.5 . .
H15A C15 H15C 109.5 . .
H15B C15 H15C 109.5 . .
C14 C16 H14A 9.9 . .
C14 C16 H16A 109.5 . .
H14A C16 H16A 103.8 . .
C14 C16 H16B 109.5 . .
H14A C16 H16B 104.8 . .
C14 C16 H16C 109.5 . .
H14A C16 H16C 119.4 . .
C14 C16A H14 15.3 . .
C14 C16A H16D 109.5 . .
C14 C16A H16E 109.5 . .
H16D C16A H16E 109.5 . .
C14 C16A H16F 109.5 . .
H16D C16A H16F 109.5 . .
H16E C16A H16F 109.5 . .

loop_
_geom_bond_atom_site_label_1
_geom_bond_atom_site_label_2
_geom_bond_distance
_geom_bond_site_symmetry_2
Au1 C2 2.007(4) .
Au1 N1 2.091(3) 2_775
Au1 Cl1 2.4097(11) .
Au1 Au1 2.5654(3) 2_775
Fe1 C1 2.021(4) .
Fe1 C5 2.025(4) .
Fe1 C10 2.045(4) .
Fe1 C8 2.048(4) .
Fe1 C9 2.049(4) .
Fe1 C7 2.052(4) .
Fe1 C6 2.054(4) .
Fe1 C4 2.060(4) .
Fe1 C2 2.072(4) .
Fe1 C3 2.075(4) .
C1 C5 1.443(5) .
C1 C11 1.445(6) .
C1 C2 1.467(6) .
O1 C11 1.340(5) .
O1 C12 1.463(5) .
N1 C11 1.284(5) .
N1 C13 1.495(5) .
N1 Au1 2.091(3) 2_775
C2 C3 1.419(5) .
C3 C4 1.422(6) .
C3 H3 0.9500 .
C4 C5 1.417(6) .
C4 H4 0.9500 .
C5 H5 0.9500 .
C6 C7 1.412(7) .
C6 C10 1.421(7) .
C6 H6 0.9500 .
C7 C8 1.415(6) .
C7 H7 0.9500 .
C8 C9 1.422(6) .
C8 H8 0.9500 .
C9 C10 1.436(7) .
C9 H9 0.9500 .
C10 H10 0.9500 .
C12 C13 1.526(5) .
C12 H12A 0.9900 .
C12 H12B 0.9900 .
C13 C14 1.516(6) .
C13 H13 1.0000 .
C14 C15 1.465(7) .
C14 C16A 1.518(12) .
C14 C16 1.553(9) .
C14 H14 0.9731 .
C14 H14A 0.9650 .
C15 H15A 0.9800 .
C15 H15B 0.9800 .
C15 H15C 0.9800 .
C16 H14A 0.6028 .
C16 H16A 0.9800 .
C16 H16B 0.9800 .
C16 H16C 0.9800 .
C16A H14 0.5771 .
C16A H16D 0.9800 .
C16A H16E 0.9800 .
C16A H16F 0.9800 .

loop_
_geom_torsion_atom_site_label_1
_geom_torsion_atom_site_label_2
_geom_torsion_atom_site_label_3
_geom_torsion_atom_site_label_4
_geom_torsion
_geom_torsion_site_symmetry_1
_geom_torsion_site_symmetry_2
_geom_torsion_site_symmetry_3
_geom_torsion_site_symmetry_4
C10 Fe1 C1 C5 63.7(3) . . . .
C8 Fe1 C1 C5 -177.8(3) . . . .
C9 Fe1 C1 C5 28.3(10) . . . .
C7 Fe1 C1 C5 147.0(3) . . . .
C6 Fe1 C1 C5 104.2(3) . . . .
C4 Fe1 C1 C5 -38.3(3) . . . .
C2 Fe1 C1 C5 -119.6(3) . . . .
C3 Fe1 C1 C5 -81.7(3) . . . .
C5 Fe1 C1 C11 -118.5(4) . . . .
C10 Fe1 C1 C11 -54.8(4) . . . .
C8 Fe1 C1 C11 63.7(5) . . . .
C9 Fe1 C1 C11 -90.2(9) . . . .
C7 Fe1 C1 C11 28.5(4) . . . .
C6 Fe1 C1 C11 -14.4(4) . . . .
C4 Fe1 C1 C11 -156.8(4) . . . .
C2 Fe1 C1 C11 121.9(4) . . . .
C3 Fe1 C1 C11 159.8(4) . . . .
C5 Fe1 C1 C2 119.6(3) . . . .
C10 Fe1 C1 C2 -176.7(3) . . . .
C8 Fe1 C1 C2 -58.2(4) . . . .
C9 Fe1 C1 C2 148.0(8) . . . .
C7 Fe1 C1 C2 -93.4(3) . . . .
C6 Fe1 C1 C2 -136.2(2) . . . .
C4 Fe1 C1 C2 81.4(2) . . . .
C3 Fe1 C1 C2 37.9(2) . . . .
C5 C1 C2 C3 -0.9(4) . . . .
C11 C1 C2 C3 -174.5(4) . . . .
Fe1 C1 C2 C3 -60.0(3) . . . .
C5 C1 C2 Au1 174.4(3) . . . .
C11 C1 C2 Au1 0.7(6) . . . .
Fe1 C1 C2 Au1 115.2(3) . . . .
C5 C1 C2 Fe1 59.1(3) . . . .
C11 C1 C2 Fe1 -114.5(4) . . . .
N1 Au1 C2 C3 30(4) 2_775 . . .
Cl1 Au1 C2 C3 23.9(3) . . . .
Au1 Au1 C2 C3 -149.5(3) 2_775 . . .
N1 Au1 C2 C1 -145(3) 2_775 . . .
Cl1 Au1 C2 C1 -150.5(3) . . . .
Au1 Au1 C2 C1 36.1(3) 2_775 . . .
N1 Au1 C2 Fe1 -58(4) 2_775 . . .
Cl1 Au1 C2 Fe1 -63.7(2) . . . .
Au1 Au1 C2 Fe1 122.9(2) 2_775 . . .
C1 Fe1 C2 C3 117.4(3) . . . .
C5 Fe1 C2 C3 79.5(3) . . . .
C10 Fe1 C2 C3 134.3(11) . . . .
C8 Fe1 C2 C3 -91.0(3) . . . .
C9 Fe1 C2 C3 -50.7(4) . . . .
C7 Fe1 C2 C3 -135.4(3) . . . .
C6 Fe1 C2 C3 -176.8(3) . . . .
C4 Fe1 C2 C3 36.1(3) . . . .
C5 Fe1 C2 C1 -37.9(2) . . . .
C10 Fe1 C2 C1 16.9(13) . . . .
C8 Fe1 C2 C1 151.6(2) . . . .
C9 Fe1 C2 C1 -168.1(3) . . . .
C7 Fe1 C2 C1 107.2(3) . . . .
C6 Fe1 C2 C1 65.8(3) . . . .
C4 Fe1 C2 C1 -81.3(2) . . . .
C3 Fe1 C2 C1 -117.4(3) . . . .
C1 Fe1 C2 Au1 -123.7(3) . . . .
C5 Fe1 C2 Au1 -161.7(3) . . . .
C10 Fe1 C2 Au1 -106.8(12) . . . .
C8 Fe1 C2 Au1 27.9(3) . . . .
C9 Fe1 C2 Au1 68.2(4) . . . .
C7 Fe1 C2 Au1 -16.6(3) . . . .
C6 Fe1 C2 Au1 -57.9(4) . . . .
C4 Fe1 C2 Au1 155.0(3) . . . .
C3 Fe1 C2 Au1 118.9(4) . . . .
C1 C2 C3 C4 0.4(4) . . . .
Au1 C2 C3 C4 -175.2(3) . . . .
Fe1 C2 C3 C4 -57.7(3) . . . .
C1 C2 C3 Fe1 58.1(2) . . . .
Au1 C2 C3 Fe1 -117.5(3) . . . .
C1 Fe1 C3 C2 -39.8(2) . . . .
C5 Fe1 C3 C2 -84.9(3) . . . .
C10 Fe1 C3 C2 -168.8(3) . . . .
C8 Fe1 C3 C2 108.4(3) . . . .
C9 Fe1 C3 C2 152.7(3) . . . .
C7 Fe1 C3 C2 68.2(3) . . . .
C6 Fe1 C3 C2 21.7(17) . . . .
C4 Fe1 C3 C2 -121.9(4) . . . .
C1 Fe1 C3 C4 82.1(3) . . . .
C5 Fe1 C3 C4 37.0(2) . . . .
C10 Fe1 C3 C4 -46.9(4) . . . .
C8 Fe1 C3 C4 -129.7(3) . . . .
C9 Fe1 C3 C4 -85.4(3) . . . .
C7 Fe1 C3 C4 -169.9(3) . . . .
C6 Fe1 C3 C4 143.6(16) . . . .
C2 Fe1 C3 C4 121.9(4) . . . .
C2 C3 C4 C5 0.3(5) . . . .
Fe1 C3 C4 C5 -57.7(3) . . . .
C2 C3 C4 Fe1 58.1(3) . . . .
C1 Fe1 C4 C5 39.4(2) . . . .
C10 Fe1 C4 C5 -85.9(3) . . . .
C8 Fe1 C4 C5 -166.0(2) . . . .
C9 Fe1 C4 C5 -129.1(2) . . . .
C7 Fe1 C4 C5 -176.9(11) . . . .
C6 Fe1 C4 C5 -53.0(4) . . . .
C2 Fe1 C4 C5 84.7(2) . . . .
C3 Fe1 C4 C5 120.6(3) . . . .
C1 Fe1 C4 C3 -81.2(2) . . . .
C5 Fe1 C4 C3 -120.6(3) . . . .
C10 Fe1 C4 C3 153.5(3) . . . .
C8 Fe1 C4 C3 73.4(3) . . . .
C9 Fe1 C4 C3 110.3(3) . . . .
C7 Fe1 C4 C3 62.6(13) . . . .
C6 Fe1 C4 C3 -173.5(3) . . . .
C2 Fe1 C4 C3 -35.9(2) . . . .
C3 C4 C5 C1 -0.9(4) . . . .
Fe1 C4 C5 C1 -59.9(3) . . . .
C3 C4 C5 Fe1 59.0(3) . . . .
C11 C1 C5 C4 174.9(4) . . . .
C2 C1 C5 C4 1.1(4) . . . .
Fe1 C1 C5 C4 61.2(3) . . . .
C11 C1 C5 Fe1 113.7(4) . . . .
C2 C1 C5 Fe1 -60.1(3) . . . .
C1 Fe1 C5 C4 -117.6(3) . . . .
C10 Fe1 C5 C4 107.9(3) . . . .
C8 Fe1 C5 C4 57.3(9) . . . .
C9 Fe1 C5 C4 69.6(3) . . . .
C7 Fe1 C5 C4 179.2(3) . . . .
C6 Fe1 C5 C4 149.9(3) . . . .
C2 Fe1 C5 C4 -79.5(2) . . . .
C3 Fe1 C5 C4 -36.7(2) . . . .
C10 Fe1 C5 C1 -134.5(3) . . . .
C8 Fe1 C5 C1 174.9(7) . . . .
C9 Fe1 C5 C1 -172.8(3) . . . .
C7 Fe1 C5 C1 -63.2(4) . . . .
C6 Fe1 C5 C1 -92.5(3) . . . .
C4 Fe1 C5 C1 117.6(3) . . . .
C2 Fe1 C5 C1 38.1(2) . . . .
C3 Fe1 C5 C1 80.9(2) . . . .
C1 Fe1 C6 C7 111.2(3) . . . .
C5 Fe1 C6 C7 155.9(2) . . . .
C10 Fe1 C6 C7 -119.1(4) . . . .
C8 Fe1 C6 C7 -37.5(2) . . . .
C9 Fe1 C6 C7 -81.3(3) . . . .
C4 Fe1 C6 C7 -169.8(3) . . . .
C2 Fe1 C6 C7 71.1(3) . . . .
C3 Fe1 C6 C7 51.8(17) . . . .
C1 Fe1 C6 C10 -129.7(3) . . . .
C5 Fe1 C6 C10 -85.0(3) . . . .
C8 Fe1 C6 C10 81.6(3) . . . .
C9 Fe1 C6 C10 37.8(3) . . . .
C7 Fe1 C6 C10 119.1(4) . . . .
C4 Fe1 C6 C10 -50.7(4) . . . .
C2 Fe1 C6 C10 -169.8(3) . . . .
C3 Fe1 C6 C10 170.9(15) . . . .
C10 C6 C7 C8 0.1(5) . . . .
Fe1 C6 C7 C8 59.3(3) . . . .
C10 C6 C7 Fe1 -59.2(3) . . . .
C1 Fe1 C7 C6 -86.5(3) . . . .
C5 Fe1 C7 C6 -44.2(4) . . . .
C10 Fe1 C7 C6 37.8(3) . . . .
C8 Fe1 C7 C6 119.5(3) . . . .
C9 Fe1 C7 C6 82.2(3) . . . .
C4 Fe1 C7 C6 132.0(12) . . . .
C2 Fe1 C7 C6 -132.7(3) . . . .
C3 Fe1 C7 C6 -172.9(3) . . . .
C1 Fe1 C7 C8 154.0(2) . . . .
C5 Fe1 C7 C8 -163.7(3) . . . .
C10 Fe1 C7 C8 -81.7(3) . . . .
C9 Fe1 C7 C8 -37.3(3) . . . .
C6 Fe1 C7 C8 -119.5(3) . . . .
C4 Fe1 C7 C8 12.5(13) . . . .
C2 Fe1 C7 C8 107.8(3) . . . .
C3 Fe1 C7 C8 67.6(3) . . . .
C6 C7 C8 C9 -0.4(5) . . . .
Fe1 C7 C8 C9 59.1(3) . . . .
C6 C7 C8 Fe1 -59.5(3) . . . .
C1 Fe1 C8 C7 -51.9(4) . . . .
C5 Fe1 C8 C7 135.0(8) . . . .
C10 Fe1 C8 C7 81.2(3) . . . .
C9 Fe1 C8 C7 120.0(4) . . . .
C6 Fe1 C8 C7 37.3(3) . . . .
C4 Fe1 C8 C7 -177.7(3) . . . .
C2 Fe1 C8 C7 -92.1(3) . . . .
C3 Fe1 C8 C7 -135.9(3) . . . .
C1 Fe1 C8 C9 -171.9(3) . . . .
C5 Fe1 C8 C9 15.0(9) . . . .
C10 Fe1 C8 C9 -38.8(3) . . . .
C7 Fe1 C8 C9 -120.0(4) . . . .
C6 Fe1 C8 C9 -82.7(3) . . . .
C4 Fe1 C8 C9 62.3(3) . . . .
C2 Fe1 C8 C9 147.9(3) . . . .
C3 Fe1 C8 C9 104.1(3) . . . .
C7 C8 C9 C10 0.5(5) . . . .
Fe1 C8 C9 C10 59.7(3) . . . .
C7 C8 C9 Fe1 -59.2(3) . . . .
C1 Fe1 C9 C8 160.5(8) . . . .
C5 Fe1 C9 C8 -176.0(3) . . . .
C10 Fe1 C9 C8 117.8(4) . . . .
C7 Fe1 C9 C8 37.1(3) . . . .
C6 Fe1 C9 C8 80.4(3) . . . .
C4 Fe1 C9 C8 -136.6(3) . . . .
C2 Fe1 C9 C8 -61.1(4) . . . .
C3 Fe1 C9 C8 -94.5(3) . . . .
C1 Fe1 C9 C10 42.8(10) . . . .
C5 Fe1 C9 C10 66.2(3) . . . .
C8 Fe1 C9 C10 -117.8(4) . . . .
C7 Fe1 C9 C10 -80.7(3) . . . .
C6 Fe1 C9 C10 -37.4(3) . . . .
C4 Fe1 C9 C10 105.6(3) . . . .
C2 Fe1 C9 C10 -178.8(3) . . . .
C3 Fe1 C9 C10 147.7(3) . . . .
C7 C6 C10 C9 0.2(5) . . . .
Fe1 C6 C10 C9 -59.2(3) . . . .
C7 C6 C10 Fe1 59.4(3) . . . .
C8 C9 C10 C6 -0.4(5) . . . .
Fe1 C9 C10 C6 59.5(3) . . . .
C8 C9 C10 Fe1 -60.0(3) . . . .
C1 Fe1 C10 C6 71.0(3) . . . .
C5 Fe1 C10 C6 109.1(3) . . . .
C8 Fe1 C10 C6 -81.2(3) . . . .
C9 Fe1 C10 C6 -119.6(4) . . . .
C7 Fe1 C10 C6 -37.5(3) . . . .
C4 Fe1 C10 C6 151.1(3) . . . .
C2 Fe1 C10 C6 56.4(13) . . . .
C3 Fe1 C10 C6 -178.2(3) . . . .
C1 Fe1 C10 C9 -169.4(3) . . . .
C5 Fe1 C10 C9 -131.4(3) . . . .
C8 Fe1 C10 C9 38.4(3) . . . .
C7 Fe1 C10 C9 82.1(3) . . . .
C6 Fe1 C10 C9 119.6(4) . . . .
C4 Fe1 C10 C9 -89.4(3) . . . .
C2 Fe1 C10 C9 176.0(11) . . . .
C3 Fe1 C10 C9 -58.7(4) . . . .
C13 N1 C11 O1 -4.4(5) . . . .
Au1 N1 C11 O1 162.5(3) 2_775 . . .
C13 N1 C11 C1 175.4(4) . . . .
Au1 N1 C11 C1 -17.7(6) 2_775 . . .
C12 O1 C11 N1 -5.5(5) . . . .
C12 O1 C11 C1 174.6(3) . . . .
C5 C1 C11 N1 166.4(4) . . . .
C2 C1 C11 N1 -20.9(6) . . . .
Fe1 C1 C11 N1 -109.0(4) . . . .
C5 C1 C11 O1 -13.7(6) . . . .
C2 C1 C11 O1 158.9(4) . . . .
Fe1 C1 C11 O1 70.9(4) . . . .
C11 O1 C12 C13 12.6(4) . . . .
C11 N1 C13 C14 -112.7(4) . . . .
Au1 N1 C13 C14 80.7(4) 2_775 . . .
C11 N1 C13 C12 11.7(4) . . . .
Au1 N1 C13 C12 -154.8(3) 2_775 . . .
O1 C12 C13 N1 -14.3(4) . . . .
O1 C12 C13 C14 107.8(4) . . . .
N1 C13 C14 C15 50.3(5) . . . .
C12 C13 C14 C15 -65.9(6) . . . .
N1 C13 C14 C16A -177.7(6) . . . .
C12 C13 C14 C16A 66.1(7) . . . .
N1 C13 C14 C16 -69.7(5) . . . .
C12 C13 C14 C16 174.1(5) . . . .
